data_2228036
loop_
_publ_author_name
'Choi, Hyeong'
'Shim, Yong Suk'
'Han, Byung Hee'
'Kang, Sung Kwon'
'Sung, Chang Keun'

_publ_section_title
;
 1-(2-Hydroxyethyl)-3-(3-methoxyphenyl)thiourea
;
_journal_coeditor_code TK2706
_journal_issue 10
_journal_name_full 'Acta Crystallographica Section E'
_journal_page_first o2487
_journal_page_last o2488
_journal_paper_doi 10.1107/S1600536810034665
_journal_volume 66
_journal_year 2010
_chemical_formula_iupac 'C10 H14 N2 O2 S'
_chemical_formula_moiety 'C10 H14 N2 O2 S'
_chemical_formula_sum 'C10 H14 N2 O2 S'
_chemical_formula_weight 226.29
_chemical_name_systematic
;
1-(2-Hydroxyethyl)-3-(3-methoxyphenyl)thiourea
;
_space_group_IT_number 14
_symmetry_cell_setting monoclinic
_symmetry_space_group_name_Hall '-P 2yn'
_symmetry_space_group_name_H-M 'P 1 21/n 1'
_audit_creation_method 'WinGX routine CIF_UPDATE'
_cell_angle_alpha 90
_cell_angle_beta 102.9200(10)
_cell_angle_gamma 90
_cell_formula_units_Z 4
_cell_length_a 10.9894(3)
_cell_length_b 8.0759(2)
_cell_length_c 12.8067(4)
_cell_measurement_reflns_used 4441
_cell_measurement_temperature 296(2)
_cell_measurement_theta_max 28.14
_cell_measurement_theta_min 2.77
_cell_volume 1107.81(5)
_computing_cell_refinement 'SAINT (Bruker, 2002)'
_computing_data_collection 'SMART (Bruker, 2002)'
_computing_data_reduction 'SAINT (Bruker, 2002)'
_computing_molecular_graphics 'DIAMOND (Brandenburg, 2010)'
_computing_publication_material 'WinGX  (Farrugia, 1999)'
_computing_structure_refinement 'SHELXL97 (Sheldrick, 2008)'
_computing_structure_solution 'SHELXS97 (Sheldrick, 2008)'
_diffrn_ambient_temperature 296(2)
_diffrn_measured_fraction_theta_full 0.97
_diffrn_measured_fraction_theta_max 0.97
_diffrn_measurement_device_type 'Bruker SMART CCD area-detector'
_diffrn_measurement_method '\f and \w scans'
_diffrn_radiation_type MoK\a
_diffrn_radiation_wavelength 0.71073
_diffrn_reflns_av_R_equivalents 0.0594
_diffrn_reflns_limit_h_max 14
_diffrn_reflns_limit_h_min -10
_diffrn_reflns_limit_k_max 10
_diffrn_reflns_limit_k_min -4
_diffrn_reflns_limit_l_max 15
_diffrn_reflns_limit_l_min -15
_diffrn_reflns_number 8965
_diffrn_reflns_theta_full 27.5
_diffrn_reflns_theta_max 27.5
_diffrn_reflns_theta_min 2.21
_exptl_absorpt_coefficient_mu 0.274
_exptl_absorpt_correction_type none
_exptl_crystal_colour colorless
_exptl_crystal_density_diffrn 1.357
_exptl_crystal_density_method 'not measured'
_exptl_crystal_description block
_exptl_crystal_F_000 480
_exptl_crystal_size_max 0.37
_exptl_crystal_size_mid 0.21
_exptl_crystal_size_min 0.2
_refine_diff_density_max 0.223
_refine_diff_density_min -0.356
_refine_ls_extinction_method none
_refine_ls_goodness_of_fit_ref 1.08
_refine_ls_hydrogen_treatment mixed
_refine_ls_matrix_type full
_refine_ls_number_parameters 148
_refine_ls_number_reflns 2478
_refine_ls_number_restraints 0
_refine_ls_restrained_S_all 1.08
_refine_ls_R_factor_gt 0.038
_refine_ls_shift/su_max 0.001
_refine_ls_structure_factor_coef Fsqd
_refine_ls_weighting_details 'calc w=1/[\s^2^(Fo^2^)+(0.0621P)^2^+0.0837P] where P=(Fo^2^+2Fc^2^)/3'
_refine_ls_weighting_scheme calc
_refine_ls_wR_factor_ref 0.107
_reflns_number_gt 2013
_reflns_number_total 2478
_reflns_threshold_expression I>2\s(I)
_cod_data_source_file tk2706.cif
_cod_data_source_block I
_cod_original_sg_symbol_H-M 'P 21/n'
_cod_database_code 2228036
_cod_database_fobs_code 2228036

loop_
_symmetry_equiv_pos_as_xyz
'x, y, z'
'-x+1/2, y+1/2, -z+1/2'
'-x, -y, -z'
'x-1/2, -y-1/2, z-1/2'

loop_
_atom_site_type_symbol
_atom_site_label
_atom_site_fract_x
_atom_site_fract_y
_atom_site_fract_z
_atom_site_U_iso_or_equiv
_atom_site_adp_type
_atom_site_calc_flag
_atom_site_refinement_flags
_atom_site_occupancy
_atom_site_disorder_assembly
_atom_site_disorder_group
C C1 0.47197(11) 0.63459(15) 0.77190(10) 0.0330(3) Uani d . 1 . .
C C2 0.46149(11) 0.49103(15) 0.83014(10) 0.0330(3) Uani d . 1 . .
H H2 0.5124 0.4001 0.8268 0.04 Uiso calc R 1 . .
C C3 0.37377(11) 0.48652(16) 0.89296(10) 0.0350(3) Uani d . 1 . .
C C4 0.29844(13) 0.62354(19) 0.89796(13) 0.0463(4) Uani d . 1 . .
H H4 0.2409 0.621 0.9413 0.056 Uiso calc R 1 . .
C C5 0.30915(14) 0.7629(2) 0.83859(14) 0.0532(4) Uani d . 1 . .
H H5 0.2576 0.8534 0.8412 0.064 Uiso calc R 1 . .
C C6 0.39582(13) 0.76975(19) 0.77507(13) 0.0464(4) Uani d . 1 . .
H H6 0.4027 0.864 0.7351 0.056 Uiso calc R 1 . .
N N7 0.55784(11) 0.64047(14) 0.70312(10) 0.0377(3) Uani d . 1 . .
H H7 0.5267(16) 0.658(2) 0.6393(16) 0.051(5) Uiso d . 1 . .
C C8 0.68277(12) 0.62256(14) 0.73143(11) 0.0341(3) Uani d . 1 . .
S S9 0.76633(4) 0.61967(5) 0.63478(3) 0.05057(15) Uani d . 1 . .
N N10 0.73496(11) 0.60801(14) 0.83569(10) 0.0364(3) Uani d . 1 . .
H H10 0.6920(16) 0.6201(17) 0.8796(14) 0.040(4) Uiso d . 1 . .
C C11 0.86769(12) 0.57980(18) 0.87843(13) 0.0426(3) Uani d . 1 . .
H H11A 0.9014 0.5185 0.8262 0.051 Uiso calc R 1 . .
H H11B 0.8782 0.5124 0.9425 0.051 Uiso calc R 1 . .
C C12 0.94037(12) 0.73800(18) 0.90533(12) 0.0443(3) Uani d . 1 . .
H H12A 1.0289 0.7127 0.9243 0.053 Uiso calc R 1 . .
H H12B 0.9253 0.8091 0.8427 0.053 Uiso calc R 1 . .
O O13 0.90658(11) 0.82309(17) 0.99133(9) 0.0553(3) Uani d . 1 . .
H H13 0.865(2) 0.906(3) 0.973(2) 0.092(8) Uiso d . 1 . .
O O14 0.35374(10) 0.35339(12) 0.95322(9) 0.0469(3) Uani d . 1 . .
C C15 0.40934(16) 0.1998(2) 0.93648(14) 0.0546(4) Uani d . 1 . .
H H15A 0.3879 0.1178 0.9836 0.082 Uiso calc R 1 . .
H H15B 0.4984 0.2123 0.9511 0.082 Uiso calc R 1 . .
H H15C 0.3793 0.1655 0.8635 0.082 Uiso calc R 1 . .

loop_
_atom_site_aniso_label
_atom_site_aniso_U_11
_atom_site_aniso_U_22
_atom_site_aniso_U_33
_atom_site_aniso_U_12
_atom_site_aniso_U_13
_atom_site_aniso_U_23
C1 0.0284(6) 0.0451(7) 0.0251(7) -0.0024(5) 0.0048(5) 0.0000(5)
C2 0.0314(6) 0.0387(6) 0.0299(7) -0.0006(5) 0.0092(5) -0.0023(5)
C3 0.0319(6) 0.0455(7) 0.0283(7) -0.0063(5) 0.0079(5) -0.0037(5)
C4 0.0348(7) 0.0624(9) 0.0460(9) 0.0024(6) 0.0182(6) -0.0052(6)
C5 0.0439(8) 0.0553(9) 0.0624(11) 0.0153(7) 0.0162(7) 0.0019(7)
C6 0.0431(7) 0.0482(7) 0.0479(9) 0.0066(6) 0.0099(6) 0.0096(6)
N7 0.0354(6) 0.0528(7) 0.0256(7) -0.0022(5) 0.0084(5) 0.0063(5)
C8 0.0372(7) 0.0328(6) 0.0348(8) -0.0040(5) 0.0134(6) 0.0013(5)
S9 0.0494(2) 0.0667(3) 0.0431(3) -0.01090(17) 0.02646(18) -0.00218(16)
N10 0.0307(5) 0.0481(6) 0.0321(7) -0.0006(4) 0.0105(5) 0.0030(5)
C11 0.0339(7) 0.0469(7) 0.0472(9) 0.0064(5) 0.0092(6) 0.0105(6)
C12 0.0313(6) 0.0598(8) 0.0420(8) -0.0017(6) 0.0089(6) 0.0081(6)
O13 0.0546(7) 0.0724(8) 0.0347(6) -0.0015(6) 0.0011(5) -0.0046(5)
O14 0.0517(6) 0.0520(6) 0.0440(6) -0.0067(4) 0.0255(5) 0.0017(4)
C15 0.0634(10) 0.0484(8) 0.0561(11) -0.0017(7) 0.0223(8) 0.0085(7)

loop_
_atom_type_symbol
_atom_type_description
_atom_type_scat_dispersion_real
_atom_type_scat_dispersion_imag
_atom_type_scat_source
C C 0.0033 0.0016 'International Tables Vol C Tables 4.2.6.8 and 6.1.1.4'
H H 0 0 'International Tables Vol C Tables 4.2.6.8 and 6.1.1.4'
N N 0.0061 0.0033 'International Tables Vol C Tables 4.2.6.8 and 6.1.1.4'
O O 0.0106 0.006 'International Tables Vol C Tables 4.2.6.8 and 6.1.1.4'
S S 0.1246 0.1234 'International Tables Vol C Tables 4.2.6.8 and 6.1.1.4'

loop_
_geom_angle_atom_site_label_1
_geom_angle_atom_site_label_2
_geom_angle_atom_site_label_3
_geom_angle_site_symmetry_1
_geom_angle_site_symmetry_3
_geom_angle
_geom_angle_publ_flag
C6 C1 C2 . . 121.14(12) ?
C6 C1 N7 . . 118.68(12) ?
C2 C1 N7 . . 120.10(11) ?
C3 C2 C1 . . 118.83(11) ?
C3 C2 H2 . . 120.6 ?
C1 C2 H2 . . 120.6 ?
O14 C3 C2 . . 124.57(12) ?
O14 C3 C4 . . 115.21(12) ?
C2 C3 C4 . . 120.22(13) ?
C5 C4 C3 . . 119.92(14) ?
C5 C4 H4 . . 120 ?
C3 C4 H4 . . 120 ?
C4 C5 C6 . . 120.77(14) ?
C4 C5 H5 . . 119.6 ?
C6 C5 H5 . . 119.6 ?
C1 C6 C5 . . 119.10(14) ?
C1 C6 H6 . . 120.5 ?
C5 C6 H6 . . 120.5 ?
C8 N7 C1 . . 127.20(12) ?
C8 N7 H7 . . 117.2(13) ?
C1 N7 H7 . . 115.6(13) ?
N10 C8 N7 . . 117.55(13) ?
N10 C8 S9 . . 123.11(10) ?
N7 C8 S9 . . 119.34(11) ?
C8 N10 C11 . . 124.03(13) ?
C8 N10 H10 . . 119.6(12) ?
C11 N10 H10 . . 116.3(12) ?
N10 C11 C12 . . 112.87(11) ?
N10 C11 H11A . . 109 ?
C12 C11 H11A . . 109 ?
N10 C11 H11B . . 109 ?
C12 C11 H11B . . 109 ?
H11A C11 H11B . . 107.8 ?
O13 C12 C11 . . 111.83(12) ?
O13 C12 H12A . . 109.2 ?
C11 C12 H12A . . 109.2 ?
O13 C12 H12B . . 109.2 ?
C11 C12 H12B . . 109.2 ?
H12A C12 H12B . . 107.9 ?
C12 O13 H13 . . 113.9(18) ?
C3 O14 C15 . . 118.15(11) ?
O14 C15 H15A . . 109.5 ?
O14 C15 H15B . . 109.5 ?
H15A C15 H15B . . 109.5 ?
O14 C15 H15C . . 109.5 ?
H15A C15 H15C . . 109.5 ?
H15B C15 H15C . . 109.5 ?

loop_
_geom_bond_atom_site_label_1
_geom_bond_atom_site_label_2
_geom_bond_site_symmetry_2
_geom_bond_distance
_geom_bond_publ_flag
C1 C6 . 1.3815(18) ?
C1 C2 . 1.3972(17) ?
C1 N7 . 1.4284(18) ?
C2 C3 . 1.3874(18) ?
C2 H2 . 0.93 ?
C3 O14 . 1.3696(16) ?
C3 C4 . 1.392(2) ?
C4 C5 . 1.378(2) ?
C4 H4 . 0.93 ?
C5 C6 . 1.385(2) ?
C5 H5 . 0.93 ?
C6 H6 . 0.93 ?
N7 C8 . 1.3471(17) ?
N7 H7 . 0.824(19) ?
C8 N10 . 1.3353(18) ?
C8 S9 . 1.6983(14) ?
N10 C11 . 1.4567(17) ?
N10 H10 . 0.817(19) ?
C11 C12 . 1.505(2) ?
C11 H11A . 0.97 ?
C11 H11B . 0.97 ?
C12 O13 . 1.4163(19) ?
C12 H12A . 0.97 ?
C12 H12B . 0.97 ?
O13 H13 . 0.81(2) ?
O14 C15 . 1.4200(19) ?
C15 H15A . 0.96 ?
C15 H15B . 0.96 ?
C15 H15C . 0.96 ?

loop_
_geom_hbond_atom_site_label_D
_geom_hbond_atom_site_label_H
_geom_hbond_atom_site_label_A
_geom_hbond_site_symmetry_A
_geom_hbond_distance_DH
_geom_hbond_distance_HA
_geom_hbond_distance_DA
_geom_hbond_angle_DHA
N7 H7 O13 4_575 0.824(19) 2.059(19) 2.8619(16) 164.6(17)
N10 H10 O14 3_667 0.817(19) 2.316(19) 3.0877(17) 157.8(15)
O13 H13 S9 2_656 0.81(2) 2.47(2) 3.2532(14) 163(2)

loop_
_cod_related_entry_id
_cod_related_entry_database
_cod_related_entry_code
1 ChemSpider 2081760
